data_4131044
loop_
_publ_author_name
'De Los Santos, Zeus A.'
'Wolf, Christian'

_publ_section_title
;
 Chiroptical Asymmetric Reaction Screening via Multicomponent
 Self-Assembly.
;
_journal_issue 41
_journal_name_full 'Journal of the American Chemical Society'
_journal_page_first 13517
_journal_page_last 13520
_journal_paper_doi 10.1021/jacs.6b08892
_journal_volume 138
_journal_year 2016
_chemical_absolute_configuration unk
_chemical_formula_moiety 'C26 H20 N O2 P'
_chemical_formula_sum 'C26 H20 N O2 P'
_chemical_formula_weight 409.40
_chemical_name_systematic 2-(diphenylphosphaneyl)-N-(2-formylphenyl)benzamide
_space_group_crystal_system monoclinic
_space_group_IT_number 14
_space_group_name_Hall '-P 2ybc'
_space_group_name_H-M_alt 'P 1 21/c 1'
_symmetry_cell_setting monoclinic
_symmetry_Int_Tables_number 14
_symmetry_space_group_name_H-M 'P 1 21/c 1'
_atom_sites_solution_hydrogens geom
_audit_creation_method SHELXL-2014/7
_cell_angle_alpha 90
_cell_angle_beta 115.597(3)
_cell_angle_gamma 90
_cell_formula_units_Z 4
_cell_length_a 16.096(3)
_cell_length_b 8.1863(17)
_cell_length_c 17.391(4)
_cell_measurement_reflns_used 18751
_cell_measurement_temperature 296(2)
_cell_measurement_theta_max 33.0085
_cell_measurement_theta_min 2.587
_cell_volume 2066.7(7)
_computing_cell_refinement 'SAINT v.8.34A, Bruker-AXS'
_computing_data_collection 'Bruker APEX II CCD'
_computing_data_reduction 'SAINT v.8.34A, Bruker-AXS'
_computing_molecular_graphics 'X-SEED, L. Barbour (1999)'
_computing_structure_refinement 'SHELXL-2014/7 (Sheldrick, 2014)'
_computing_structure_solution 'SHELXT-Ver 2014/1, G. Sheldrick)'
_diffrn_ambient_temperature 296(2)
_diffrn_measured_fraction_theta_full 1.000
_diffrn_measured_fraction_theta_max 1.000
_diffrn_measurement_device_type 'Bruker APEXII CCD'
_diffrn_measurement_method 'omega scans'
_diffrn_radiation_probe x-ray
_diffrn_radiation_type MoK\a
_diffrn_radiation_wavelength 0.71073
_diffrn_reflns_av_R_equivalents 0.0225
_diffrn_reflns_av_unetI/netI 0.0152
_diffrn_reflns_Laue_measured_fraction_full 1.000
_diffrn_reflns_Laue_measured_fraction_max 1.000
_diffrn_reflns_limit_h_max 21
_diffrn_reflns_limit_h_min -21
_diffrn_reflns_limit_k_max 10
_diffrn_reflns_limit_k_min -10
_diffrn_reflns_limit_l_max 22
_diffrn_reflns_limit_l_min -22
_diffrn_reflns_number 27658
_diffrn_reflns_point_group_measured_fraction_full 1.000
_diffrn_reflns_point_group_measured_fraction_max 1.000
_diffrn_reflns_theta_full 25.000
_diffrn_reflns_theta_max 27.999
_diffrn_reflns_theta_min 1.403
_diffrn_source 'Sealed X-ray tube'
_exptl_absorpt_coefficient_mu 0.156
_exptl_absorpt_correction_T_max 0.7466
_exptl_absorpt_correction_T_min 0.6362
_exptl_absorpt_correction_type multi-scan
_exptl_absorpt_process_details 'SADABS-2012/1, G. Sheldrick'
_exptl_crystal_colour Colourless
_exptl_crystal_density_diffrn 1.316
_exptl_crystal_description Needle
_exptl_crystal_F_000 856
_exptl_crystal_recrystallization_method 'Slow evaporation, hexanes ethyl acetate'
_exptl_crystal_size_max 0.32
_exptl_crystal_size_mid 0.18
_exptl_crystal_size_min 0.12
_refine_diff_density_max 1.083
_refine_diff_density_min -0.317
_refine_diff_density_rms 0.049
_refine_ls_extinction_method none
_refine_ls_goodness_of_fit_ref 1.033
_refine_ls_hydrogen_treatment constr
_refine_ls_matrix_type full
_refine_ls_number_parameters 271
_refine_ls_number_reflns 4986
_refine_ls_number_restraints 0
_refine_ls_restrained_S_all 1.033
_refine_ls_R_factor_all 0.0381
_refine_ls_R_factor_gt 0.0353
_refine_ls_shift/su_max 0.001
_refine_ls_shift/su_mean 0.000
_refine_ls_structure_factor_coef Fsqd
_refine_ls_weighting_details 'w=1/[\s^2^(Fo^2^)+(0.0418P)^2^+1.4335P] where P=(Fo^2^+2Fc^2^)/3'
_refine_ls_weighting_scheme calc
_refine_ls_wR_factor_gt 0.0913
_refine_ls_wR_factor_ref 0.0929
_reflns_Friedel_coverage 0.000
_reflns_number_gt 4643
_reflns_number_total 4986
_reflns_threshold_expression 'I > 2\s(I)'
_cod_data_source_file ja6b08892_si_002.cif
_cod_data_source_block C:\Users\ZEUSDE~1\Desktop\NEWPHO~1\work\P21ctrial_a
_cod_original_sg_symbol_H-M 'P 21/c'
_cod_database_code 4131044
_shelx_shelxl_version_number 2014/7
_shelx_space_group_comment
;
The symmetry employed for this shelxl refinement is uniquely defined
by the following loop, which should always be used as a source of
symmetry information in preference to the above space-group names.
They are only intended as comments.
;

loop_
_space_group_symop_operation_xyz
'x, y, z'
'-x, y+1/2, -z+1/2'
'-x, -y, -z'
'x, -y-1/2, z-1/2'

loop_
_atom_site_label
_atom_site_type_symbol
_atom_site_fract_x
_atom_site_fract_y
_atom_site_fract_z
_atom_site_U_iso_or_equiv
_atom_site_adp_type
_atom_site_occupancy
_atom_site_site_symmetry_order
_atom_site_calc_flag
_atom_site_refinement_flags_posn
_atom_site_refinement_flags_adp
P1 P 0.79277(2) 0.70504(4) 0.76791(2) 0.01396(8) Uani 1 1 d . .
O2 O 0.61545(6) 0.86014(11) 0.71722(6) 0.01904(19) Uani 1 1 d . .
O1 O 0.39349(7) 0.52805(11) 0.47178(6) 0.0229(2) Uani 1 1 d . .
N1 N 0.50279(7) 0.72522(12) 0.60382(6) 0.0142(2) Uani 1 1 d . .
H1 H 0.4869 0.6291 0.5825 0.017 Uiso 1 1 calc R U
C8 C 0.61526(8) 0.57051(14) 0.72082(7) 0.0130(2) Uani 1 1 d . .
C10 C 0.58608(8) 0.29519(14) 0.75408(8) 0.0162(2) Uani 1 1 d . .
H10 H 0.5449 0.2112 0.7482 0.019 Uiso 1 1 calc R U
C20 C 0.81653(8) 0.83867(14) 0.85923(7) 0.0146(2) Uani 1 1 d . .
C6 C 0.44768(8) 0.85448(14) 0.55581(7) 0.0138(2) Uani 1 1 d . .
C9 C 0.55396(8) 0.44368(14) 0.71324(7) 0.0146(2) Uani 1 1 d . .
H9 H 0.4911 0.4588 0.6806 0.018 Uiso 1 1 calc R U
C1 C 0.46155(9) 1.01607(15) 0.58437(8) 0.0173(2) Uani 1 1 d . .
H1A H 0.5090 1.0414 0.6372 0.021 Uiso 1 1 calc R U
C12 C 0.74121(8) 0.39860(15) 0.81164(8) 0.0172(2) Uani 1 1 d . .
H12 H 0.8038 0.3824 0.8450 0.021 Uiso 1 1 calc R U
C13 C 0.71092(8) 0.54929(14) 0.77071(7) 0.0136(2) Uani 1 1 d . .
C7 C 0.57915(8) 0.73349(14) 0.68089(7) 0.0136(2) Uani 1 1 d . .
C25 C 0.87430(8) 0.97281(15) 0.86878(8) 0.0182(2) Uani 1 1 d . .
H25 H 0.8985 0.9894 0.8296 0.022 Uiso 1 1 calc R U
C5 C 0.37504(8) 0.81907(15) 0.47475(8) 0.0157(2) Uani 1 1 d . .
C14 C 0.89841(8) 0.58131(15) 0.80574(8) 0.0156(2) Uani 1 1 d . .
C3 C 0.33326(9) 1.10628(16) 0.45405(8) 0.0206(3) Uani 1 1 d . .
H3 H 0.2957 1.1899 0.4209 0.025 Uiso 1 1 calc R U
C2 C 0.40442(9) 1.13907(15) 0.53380(8) 0.0194(2) Uani 1 1 d . .
H2 H 0.4140 1.2460 0.5538 0.023 Uiso 1 1 calc R U
C21 C 0.77902(9) 0.81792(16) 0.91740(8) 0.0196(2) Uani 1 1 d . .
H21 H 0.7403 0.7299 0.9118 0.024 Uiso 1 1 calc R U
C11 C 0.67969(9) 0.27244(15) 0.80360(8) 0.0185(2) Uani 1 1 d . .
H11 H 0.7013 0.1735 0.8313 0.022 Uiso 1 1 calc R U
C15 C 0.90705(9) 0.47799(17) 0.74539(9) 0.0217(3) Uani 1 1 d . .
H15 H 0.8604 0.4754 0.6901 0.026 Uiso 1 1 calc R U
C4 C 0.31948(9) 0.94651(16) 0.42500(8) 0.0201(3) Uani 1 1 d . .
H4 H 0.2725 0.9233 0.3715 0.024 Uiso 1 1 calc R U
C22 C 0.79942(10) 0.92895(17) 0.98404(9) 0.0244(3) Uani 1 1 d . .
H22 H 0.7737 0.9151 1.0223 0.029 Uiso 1 1 calc R U
C26 C 0.35539(9) 0.65521(16) 0.43771(8) 0.0203(3) Uani 1 1 d . .
H26 H 0.3091 0.6468 0.3825 0.024 Uiso 1 1 calc R U
C24 C 0.89579(9) 1.08153(16) 0.93627(9) 0.0218(3) Uani 1 1 d . .
H24 H 0.9355 1.1685 0.9428 0.026 Uiso 1 1 calc R U
C19 C 0.97054(9) 0.58630(16) 0.88770(8) 0.0191(2) Uani 1 1 d . .
H19 H 0.9663 0.6541 0.9287 0.023 Uiso 1 1 calc R U
C23 C 0.85801(10) 1.06025(17) 0.99368(9) 0.0244(3) Uani 1 1 d . .
H23 H 0.8718 1.1334 1.0385 0.029 Uiso 1 1 calc R U
C18 C 1.04913(9) 0.49013(18) 0.90854(9) 0.0256(3) Uani 1 1 d . .
H18 H 1.0973 0.4959 0.9630 0.031 Uiso 1 1 calc R U
C17 C 1.05566(10) 0.38633(19) 0.84853(10) 0.0291(3) Uani 1 1 d . .
H17 H 1.1077 0.3215 0.8628 0.035 Uiso 1 1 calc R U
C16 C 0.98415(10) 0.37922(19) 0.76678(10) 0.0279(3) Uani 1 1 d . .
H16 H 0.9879 0.3085 0.7265 0.034 Uiso 1 1 calc R U

loop_
_atom_site_aniso_label
_atom_site_aniso_U_11
_atom_site_aniso_U_22
_atom_site_aniso_U_33
_atom_site_aniso_U_23
_atom_site_aniso_U_13
_atom_site_aniso_U_12
P1 0.01278(14) 0.01366(15) 0.01563(15) -0.00078(11) 0.00633(11) -0.00158(11)
O2 0.0161(4) 0.0130(4) 0.0226(4) -0.0016(3) 0.0032(3) -0.0013(3)
O1 0.0247(5) 0.0160(4) 0.0248(5) -0.0037(4) 0.0077(4) -0.0009(4)
N1 0.0165(5) 0.0096(4) 0.0146(5) -0.0013(4) 0.0048(4) 0.0007(4)
C8 0.0152(5) 0.0116(5) 0.0130(5) -0.0009(4) 0.0067(4) 0.0003(4)
C10 0.0198(6) 0.0131(5) 0.0185(5) -0.0026(4) 0.0108(5) -0.0042(4)
C20 0.0129(5) 0.0125(5) 0.0162(5) 0.0000(4) 0.0042(4) 0.0015(4)
C6 0.0137(5) 0.0139(5) 0.0148(5) 0.0008(4) 0.0072(4) 0.0012(4)
C9 0.0141(5) 0.0146(5) 0.0155(5) -0.0024(4) 0.0066(4) -0.0015(4)
C1 0.0190(6) 0.0147(5) 0.0173(5) -0.0011(4) 0.0071(5) 0.0006(4)
C12 0.0153(5) 0.0166(6) 0.0182(5) 0.0022(4) 0.0057(4) 0.0012(4)
C13 0.0142(5) 0.0128(5) 0.0143(5) -0.0014(4) 0.0066(4) -0.0014(4)
C7 0.0129(5) 0.0132(5) 0.0158(5) 0.0002(4) 0.0072(4) 0.0004(4)
C25 0.0151(5) 0.0156(6) 0.0232(6) 0.0002(5) 0.0075(5) -0.0005(4)
C5 0.0140(5) 0.0159(5) 0.0172(5) -0.0010(4) 0.0068(4) 0.0007(4)
C14 0.0143(5) 0.0152(5) 0.0190(6) -0.0002(4) 0.0089(4) -0.0011(4)
C3 0.0200(6) 0.0192(6) 0.0227(6) 0.0051(5) 0.0093(5) 0.0070(5)
C2 0.0225(6) 0.0134(5) 0.0239(6) 0.0005(5) 0.0116(5) 0.0026(5)
C21 0.0221(6) 0.0164(6) 0.0217(6) -0.0006(5) 0.0108(5) -0.0013(5)
C11 0.0222(6) 0.0130(5) 0.0211(6) 0.0038(4) 0.0100(5) 0.0011(5)
C15 0.0195(6) 0.0246(6) 0.0219(6) -0.0041(5) 0.0099(5) -0.0005(5)
C4 0.0161(5) 0.0234(6) 0.0180(6) 0.0011(5) 0.0047(5) 0.0032(5)
C22 0.0311(7) 0.0225(6) 0.0220(6) -0.0022(5) 0.0137(5) 0.0011(5)
C26 0.0169(5) 0.0213(6) 0.0188(6) -0.0044(5) 0.0040(5) -0.0015(5)
C24 0.0176(6) 0.0147(6) 0.0263(6) -0.0020(5) 0.0030(5) -0.0011(5)
C19 0.0177(6) 0.0199(6) 0.0193(6) -0.0009(5) 0.0076(5) 0.0006(5)
C23 0.0272(7) 0.0190(6) 0.0211(6) -0.0053(5) 0.0048(5) 0.0022(5)
C18 0.0179(6) 0.0298(7) 0.0256(6) 0.0031(6) 0.0061(5) 0.0048(5)
C17 0.0221(6) 0.0302(7) 0.0383(8) 0.0038(6) 0.0162(6) 0.0100(6)
C16 0.0287(7) 0.0284(7) 0.0327(7) -0.0054(6) 0.0189(6) 0.0051(6)

loop_
_atom_type_symbol
_atom_type_description
_atom_type_scat_dispersion_real
_atom_type_scat_dispersion_imag
_atom_type_scat_source
C C 0.0033 0.0016 'International Tables Vol C Tables 4.2.6.8 and 6.1.1.4'
H H 0.0000 0.0000 'International Tables Vol C Tables 4.2.6.8 and 6.1.1.4'
N N 0.0061 0.0033 'International Tables Vol C Tables 4.2.6.8 and 6.1.1.4'
O O 0.0106 0.0060 'International Tables Vol C Tables 4.2.6.8 and 6.1.1.4'
P P 0.1023 0.0942 'International Tables Vol C Tables 4.2.6.8 and 6.1.1.4'

loop_
_geom_angle_atom_site_label_1
_geom_angle_atom_site_label_2
_geom_angle_atom_site_label_3
_geom_angle
C20 P1 C14 101.82(5)
C20 P1 C13 105.90(5)
C14 P1 C13 99.79(6)
C7 N1 C6 127.82(10)
C7 N1 H1 116.1
C6 N1 H1 116.1
C9 C8 C13 120.23(11)
C9 C8 C7 120.00(10)
C13 C8 C7 119.64(10)
C11 C10 C9 119.94(11)
C11 C10 H10 120.0
C9 C10 H10 120.0
C21 C20 C25 118.85(11)
C21 C20 P1 124.32(9)
C25 C20 P1 116.80(9)
C1 C6 N1 122.72(11)
C1 C6 C5 118.90(11)
N1 C6 C5 118.38(11)
C10 C9 C8 120.63(11)
C10 C9 H9 119.7
C8 C9 H9 119.7
C2 C1 C6 120.03(11)
C2 C1 H1A 120.0
C6 C1 H1A 120.0
C11 C12 C13 121.62(11)
C11 C12 H12 119.2
C13 C12 H12 119.2
C12 C13 C8 117.85(10)
C12 C13 P1 121.64(9)
C8 C13 P1 119.90(9)
O2 C7 N1 124.88(11)
O2 C7 C8 120.76(10)
N1 C7 C8 114.33(10)
C24 C25 C20 120.74(12)
C24 C25 H25 119.6
C20 C25 H25 119.6
C4 C5 C6 119.52(11)
C4 C5 C26 116.85(11)
C6 C5 C26 123.61(11)
C19 C14 C15 118.32(11)
C19 C14 P1 125.53(9)
C15 C14 P1 116.12(9)
C4 C3 C2 118.63(11)
C4 C3 H3 120.7
C2 C3 H3 120.7
C1 C2 C3 121.70(12)
C1 C2 H2 119.2
C3 C2 H2 119.2
C20 C21 C22 120.18(12)
C20 C21 H21 119.9
C22 C21 H21 119.9
C10 C11 C12 119.74(11)
C10 C11 H11 120.1
C12 C11 H11 120.1
C16 C15 C14 121.10(13)
C16 C15 H15 119.4
C14 C15 H15 119.4
C3 C4 C5 121.22(12)
C3 C4 H4 119.4
C5 C4 H4 119.4
C23 C22 C21 120.48(13)
C23 C22 H22 119.8
C21 C22 H22 119.8
O1 C26 C5 126.83(11)
O1 C26 H26 116.6
C5 C26 H26 116.6
C23 C24 C25 120.02(12)
C23 C24 H24 120.0
C25 C24 H24 120.0
C14 C19 C18 120.53(12)
C14 C19 H19 119.7
C18 C19 H19 119.7
C24 C23 C22 119.71(12)
C24 C23 H23 120.1
C22 C23 H23 120.1
C17 C18 C19 120.33(13)
C17 C18 H18 119.8
C19 C18 H18 119.8
C18 C17 C16 119.82(13)
C18 C17 H17 120.1
C16 C17 H17 120.1
C15 C16 C17 119.86(13)
C15 C16 H16 120.1
C17 C16 H16 120.1

loop_
_geom_bond_atom_site_label_1
_geom_bond_atom_site_label_2
_geom_bond_distance
P1 C20 1.8277(13)
P1 C14 1.8395(13)
P1 C13 1.8490(12)
O2 C7 1.2233(15)
O1 C26 1.2234(16)
N1 C7 1.3741(15)
N1 C6 1.4014(15)
N1 H1 0.8600
C8 C9 1.3988(16)
C8 C13 1.4141(16)
C8 C7 1.5005(16)
C10 C11 1.3876(18)
C10 C9 1.3899(17)
C10 H10 0.9300
C20 C21 1.3945(17)
C20 C25 1.4016(17)
C6 C1 1.3967(17)
C6 C5 1.4193(16)
C9 H9 0.9300
C1 C2 1.3907(17)
C1 H1A 0.9300
C12 C11 1.3954(17)
C12 C13 1.4022(16)
C12 H12 0.9300
C25 C24 1.3924(18)
C25 H25 0.9300
C5 C4 1.4029(17)
C5 C26 1.4622(17)
C14 C19 1.3970(17)
C14 C15 1.4009(17)
C3 C4 1.3850(19)
C3 C2 1.3910(18)
C3 H3 0.9300
C2 H2 0.9300
C21 C22 1.3958(18)
C21 H21 0.9300
C11 H11 0.9300
C15 C16 1.3904(19)
C15 H15 0.9300
C4 H4 0.9300
C22 C23 1.391(2)
C22 H22 0.9300
C26 H26 0.9300
C24 C23 1.386(2)
C24 H24 0.9300
C19 C18 1.3983(18)
C19 H19 0.9300
C23 H23 0.9300
C18 C17 1.385(2)
C18 H18 0.9300
C17 C16 1.391(2)
C17 H17 0.9300
C16 H16 0.9300

loop_
_geom_hbond_atom_site_label_D
_geom_hbond_atom_site_label_H
_geom_hbond_atom_site_label_A
_geom_hbond_distance_DH
_geom_hbond_distance_HA
_geom_hbond_distance_DA
_geom_hbond_angle_DHA
N1 H1 O1 0.86 2.04 2.7355(14) 137.7
C1 H1A O2 0.93 2.24 2.8563(15) 123.2
